data_7053571
loop_
_publ_author_name
'Kvasnica, Miroslav'
'Purse, Byron W.'

_publ_section_title
;
 Specific tetramethylammonium recognition drives general anion positioning
 in tandem sites of a deep cavitand
;
_journal_issue 6
_journal_name_full 'New Journal of Chemistry'
_journal_page_first 1097
_journal_paper_doi 10.1039/c0nj00224k
_journal_volume 34
_journal_year 2010
_chemical_formula_moiety 'C92 H72 N8 O8, 4(C H4 O), 2(C H Cl3)'
_chemical_formula_sum 'C98 H90 Cl6 N8 O12'
_chemical_formula_weight 1784.44
_chemical_melting_point_gt 300
_chemical_name_common 'resorcin[4]arene cavitand'
_chemical_name_systematic
;
?
;
_space_group_IT_number 14
_symmetry_cell_setting monoclinic
_symmetry_space_group_name_Hall '-P 2yn'
_symmetry_space_group_name_H-M 'P 1 21/n 1'
_atom_sites_solution_hydrogens geom
_atom_sites_solution_primary direct
_atom_sites_solution_secondary difmap
_audit_creation_method SHELXL-97
_cell_angle_alpha 90.00
_cell_angle_beta 91.9960(10)
_cell_angle_gamma 90.00
_cell_formula_units_Z 4
_cell_length_a 12.3804(2)
_cell_length_b 24.7338(4)
_cell_length_c 29.2318(5)
_cell_measurement_reflns_used 473
_cell_measurement_temperature 100(2)
_cell_measurement_theta_max 29.09
_cell_measurement_theta_min 2.35
_cell_volume 8945.8(3)
_computing_cell_refinement 'Apex2/SAINT (Bruker)'
_computing_data_collection 'Apex2 (Bruker)'
_computing_data_reduction 'Apex2 (Bruker)'
_computing_molecular_graphics 'XSHELL (Bruker)'
_computing_publication_material 'Apex2/enCIFer (Bruker/CCDC)'
_computing_structure_refinement 'SHELXL-97 (Sheldrick, 2008)'
_computing_structure_solution 'SHELXS-97 (Sheldrick, 2008)'
_diffrn_ambient_temperature 100(2)
_diffrn_detector_area_resol_mean 8.33
_diffrn_measured_fraction_theta_full 1.000
_diffrn_measured_fraction_theta_max 1.000
_diffrn_measurement_device_type 'Bruker D8 APEXII Diffractometer'
_diffrn_measurement_method '\f and \w scans'
_diffrn_radiation_monochromator graphite
_diffrn_radiation_source 'fine-focus sealed tube'
_diffrn_radiation_type MoK\a
_diffrn_radiation_wavelength 0.71073
_diffrn_reflns_av_R_equivalents 0.0395
_diffrn_reflns_av_sigmaI/netI 0.0279
_diffrn_reflns_limit_h_max 15
_diffrn_reflns_limit_h_min -15
_diffrn_reflns_limit_k_max 31
_diffrn_reflns_limit_k_min -31
_diffrn_reflns_limit_l_max 36
_diffrn_reflns_limit_l_min -36
_diffrn_reflns_number 178241
_diffrn_reflns_theta_full 26.73
_diffrn_reflns_theta_max 26.73
_diffrn_reflns_theta_min 1.08
_diffrn_standards_decay_% 0
_diffrn_standards_interval_count 0
_diffrn_standards_number 0
_exptl_absorpt_coefficient_mu 0.259
_exptl_absorpt_correction_T_max 0.9746
_exptl_absorpt_correction_T_min 0.8792
_exptl_absorpt_correction_type multi-scan
_exptl_absorpt_process_details 'Sheldric, G.M.(2009). SADABS Univ of G\"ottingen, Germany'
_exptl_crystal_colour 'pale yellow'
_exptl_crystal_density_diffrn 1.321
_exptl_crystal_density_method 'not measured'
_exptl_crystal_description prism
_exptl_crystal_F_000 3708
_exptl_crystal_recrystallization_method 'slow evaporation from mixture chloroform methanol'
_exptl_crystal_size_max 0.51
_exptl_crystal_size_mid 0.25
_exptl_crystal_size_min 0.10
_refine_diff_density_max 2.308
_refine_diff_density_min -1.127
_refine_diff_density_rms 0.081
_refine_ls_extinction_method none
_refine_ls_goodness_of_fit_ref 0.890
_refine_ls_hydrogen_treatment mixed
_refine_ls_matrix_type full
_refine_ls_number_parameters 1129
_refine_ls_number_reflns 19012
_refine_ls_number_restraints 0
_refine_ls_restrained_S_all 0.890
_refine_ls_R_factor_all 0.0900
_refine_ls_R_factor_gt 0.0669
_refine_ls_shift/su_max 0.822
_refine_ls_shift/su_mean 0.009
_refine_ls_structure_factor_coef Fsqd
_refine_ls_weighting_details 'calc w=1/[\s^2^(Fo^2^)+(0.1265P)^2^+23.3870P] where P=(Fo^2^+2Fc^2^)/3'
_refine_ls_weighting_scheme calc
_refine_ls_wR_factor_gt 0.1856
_refine_ls_wR_factor_ref 0.2111
_reflns_number_gt 14292
_reflns_number_total 19012
_reflns_threshold_expression >2sigma(I)
_cod_data_source_file c0nj00224k.txt
_cod_data_source_block msk_5_1m
_cod_depositor_comments
;
The following automatic conversions were performed:

'_chemical_melting_point' tag was changed to
'_chemical_melting_point_gt' since the value was specified 'more
than' ('>') a certain temperature. The value '> 300' was changed to
'300' - it should be numeric and without a unit designator.

Automatic conversion script
Id: cif_fix_values 1891 2012-01-12 08:04:46Z andrius 
;
_cod_original_sg_symbol_H-M 'P 21/n'
_cod_database_code 7053571

loop_
_symmetry_equiv_pos_as_xyz
'x, y, z'
'-x+1/2, y+1/2, -z+1/2'
'-x, -y, -z'
'x-1/2, -y-1/2, z-1/2'

loop_
_atom_site_label
_atom_site_type_symbol
_atom_site_fract_x
_atom_site_fract_y
_atom_site_fract_z
_atom_site_U_iso_or_equiv
_atom_site_adp_type
_atom_site_occupancy
_atom_site_symmetry_multiplicity
_atom_site_calc_flag
_atom_site_refinement_flags
Cl1 Cl 0.85442(9) 0.45929(5) 1.01208(6) 0.0740(4) Uani 1 1 d .
Cl2 Cl 0.71346(8) 0.36706(4) 1.01220(4) 0.0537(3) Uani 1 1 d .
Cl3 Cl 0.62439(8) 0.47532(4) 1.01248(4) 0.0532(3) Uani 1 1 d .
Cl4 Cl 0.34425(9) 0.21631(6) 0.16309(5) 0.0699(4) Uani 1 1 d .
Cl5 Cl 0.19916(13) 0.22136(8) 0.08506(5) 0.0913(5) Uani 1 1 d .
Cl6 Cl 0.22029(14) 0.31328(6) 0.14351(6) 0.0892(5) Uani 1 1 d .
O7 O -0.15239(15) 0.19891(7) 0.13077(7) 0.0207(4) Uani 1 1 d .
O4 O 0.57587(14) 0.09705(7) 0.09924(6) 0.0159(4) Uani 1 1 d .
N6 N 0.2611(2) 0.22215(10) 0.29853(9) 0.0272(5) Uani 1 1 d .
H6 H 0.2097 0.2457 0.3039 0.033 Uiso 1 1 calc R
O5 O 0.30004(15) 0.03589(7) 0.19849(6) 0.0186(4) Uani 1 1 d .
O2 O 0.33677(15) 0.30330(7) -0.03926(6) 0.0192(4) Uani 1 1 d .
O1 O 0.12339(15) 0.33047(7) -0.03758(6) 0.0202(4) Uani 1 1 d .
O6 O 0.09563(15) 0.07578(7) 0.20601(6) 0.0198(4) Uani 1 1 d .
O8 O -0.15524(15) 0.26966(8) 0.06065(6) 0.0206(4) Uani 1 1 d .
O3 O 0.58016(13) 0.17727(7) 0.03556(6) 0.0146(3) Uani 1 1 d .
N5 N 0.4245(2) 0.18357(11) 0.30041(8) 0.0273(5) Uani 1 1 d .
O10 O 1.0645(2) 0.27525(12) 0.29436(9) 0.0459(6) Uani 1 1 d .
H10 H 1.0473 0.3005 0.2763 0.069 Uiso 1 1 calc R
O12 O 0.4632(2) -0.00387(11) 0.37510(12) 0.0576(8) Uani 1 1 d .
H12 H 0.4111 -0.0144 0.3905 0.086 Uiso 1 1 calc R
O9 O 0.5977(2) 0.40817(9) 0.12851(9) 0.0403(6) Uani 1 1 d .
H9D H 0.6002 0.3785 0.1425 0.061 Uiso 1 1 calc R
N4 N 0.64463(19) 0.23933(10) 0.21454(8) 0.0220(5) Uani 1 1 d .
H4 H 0.6528 0.2233 0.2413 0.026 Uiso 1 1 calc R
N8 N -0.0266(2) 0.40623(10) 0.17273(9) 0.0289(6) Uani 1 1 d .
H8C H -0.0212 0.4371 0.1581 0.035 Uiso 1 1 calc R
C48 C 0.6063(2) 0.24531(10) 0.09420(9) 0.0172(5) Uani 1 1 d .
H48 H 0.6064 0.2733 0.0719 0.021 Uiso 1 1 calc R
N3 N 0.63516(19) 0.30584(9) 0.16285(8) 0.0233(5) Uani 1 1 d .
C17 C 0.3983(2) 0.04617(10) -0.01771(9) 0.0173(5) Uani 1 1 d .
H17A H 0.4122 0.0092 -0.0059 0.021 Uiso 1 1 calc R
H17B H 0.3193 0.0503 -0.0228 0.021 Uiso 1 1 calc R
C54 C 0.3717(2) 0.10441(11) 0.24943(9) 0.0215(5) Uani 1 1 d .
H54 H 0.4409 0.0878 0.2499 0.026 Uiso 1 1 calc R
C94 C 0.9847(4) 0.2689(2) 0.32604(17) 0.0679(14) Uani 1 1 d .
H94A H 1.0008 0.2369 0.3450 0.102 Uiso 1 1 calc R
H94B H 0.9146 0.2641 0.3100 0.102 Uiso 1 1 calc R
H94C H 0.9824 0.3010 0.3456 0.102 Uiso 1 1 calc R
O11 O 0.6453(2) 0.18876(15) 0.30091(9) 0.0565(8) Uani 1 1 d .
H11A H 0.5785 0.1846 0.3037 0.085 Uiso 1 1 calc R
C90 C -0.2402(3) 0.52995(15) 0.30138(14) 0.0444(9) Uani 1 1 d .
H90 H -0.2987 0.5498 0.3132 0.053 Uiso 1 1 calc R
C91 C -0.2021(4) 0.54216(14) 0.25915(14) 0.0475(9) Uani 1 1 d .
H91 H -0.2352 0.5702 0.2414 0.057 Uiso 1 1 calc R
C92 C -0.1155(3) 0.51389(14) 0.24214(12) 0.0413(8) Uani 1 1 d .
H92 H -0.0900 0.5227 0.2128 0.050 Uiso 1 1 calc R
C87 C -0.0656(3) 0.47281(12) 0.26760(11) 0.0312(7) Uani 1 1 d .
C86 C 0.0301(3) 0.44272(14) 0.24945(12) 0.0372(8) Uani 1 1 d .
H86B H 0.0763 0.4683 0.2329 0.045 Uiso 1 1 calc R
H86A H 0.0737 0.4277 0.2755 0.045 Uiso 1 1 calc R
C85 C -0.0041(3) 0.39749(13) 0.21762(11) 0.0310(7) Uani 1 1 d .
N7 N -0.0198(2) 0.34730(11) 0.23042(9) 0.0311(6) Uani 1 1 d .
C59 C -0.0558(2) 0.32089(12) 0.19053(10) 0.0255(6) Uani 1 1 d .
C60 C -0.0856(2) 0.26682(12) 0.18402(10) 0.0242(6) Uani 1 1 d .
H60 H -0.0852 0.2419 0.2087 0.029 Uiso 1 1 calc R
C55 C -0.1158(2) 0.25135(11) 0.14005(10) 0.0211(5) Uani 1 1 d .
C31 C -0.0742(2) 0.15843(10) 0.12808(9) 0.0182(5) Uani 1 1 d .
C32 C -0.0245(2) 0.13910(11) 0.16804(9) 0.0195(5) Uani 1 1 d .
H32 H -0.0402 0.1547 0.1967 0.023 Uiso 1 1 calc R
C33 C 0.0484(2) 0.09675(10) 0.16569(9) 0.0180(5) Uani 1 1 d .
C28 C 0.0690(2) 0.07144(10) 0.12430(9) 0.0175(5) Uani 1 1 d .
C25 C 0.1444(2) 0.02279(10) 0.12322(9) 0.0179(5) Uani 1 1 d .
H25 H 0.1430 0.0054 0.1541 0.021 Uiso 1 1 calc R
C21 C 0.2597(2) 0.04189(10) 0.11686(9) 0.0157(5) Uani 1 1 d .
C22 C 0.3322(2) 0.04817(10) 0.15390(8) 0.0160(5) Uani 1 1 d .
C23 C 0.4371(2) 0.06548(10) 0.14796(9) 0.0160(5) Uani 1 1 d .
H23 H 0.4866 0.0678 0.1735 0.019 Uiso 1 1 calc R
C24 C 0.4697(2) 0.07939(10) 0.10458(9) 0.0148(5) Uani 1 1 d .
C44 C 0.59343(19) 0.15010(10) 0.11427(9) 0.0152(5) Uani 1 1 d .
C45 C 0.6138(2) 0.16060(11) 0.16036(9) 0.0181(5) Uani 1 1 d .
H45 H 0.6190 0.1323 0.1823 0.022 Uiso 1 1 calc R
C46 C 0.6261(2) 0.21435(11) 0.17281(9) 0.0180(5) Uani 1 1 d .
C69 C 0.6479(2) 0.29310(12) 0.20637(10) 0.0242(6) Uani 1 1 d .
C70 C 0.6610(3) 0.33349(13) 0.24428(11) 0.0322(7) Uani 1 1 d .
H70A H 0.7249 0.3563 0.2387 0.039 Uiso 1 1 calc R
H70B H 0.6747 0.3140 0.2735 0.039 Uiso 1 1 calc R
C71 C 0.5633(3) 0.36937(12) 0.24867(9) 0.0274(6) Uani 1 1 d .
C76 C 0.5771(3) 0.42237(13) 0.26328(11) 0.0368(8) Uani 1 1 d .
H76 H 0.6479 0.4359 0.2695 0.044 Uiso 1 1 calc R
C75 C 0.4891(4) 0.45571(14) 0.26887(12) 0.0463(10) Uani 1 1 d .
H75 H 0.4999 0.4919 0.2790 0.056 Uiso 1 1 calc R
C74 C 0.3865(3) 0.43715(16) 0.25994(11) 0.0450(10) Uani 1 1 d .
H74 H 0.3262 0.4601 0.2641 0.054 Uiso 1 1 calc R
C82 C 0.1584(3) 0.33402(14) 0.42648(11) 0.0323(7) Uani 1 1 d .
H82 H 0.1008 0.3472 0.4440 0.039 Uiso 1 1 calc R
C83 C 0.1862(3) 0.36046(14) 0.38669(11) 0.0342(7) Uani 1 1 d .
H83 H 0.1491 0.3924 0.3773 0.041 Uiso 1 1 calc R
C84 C 0.2685(3) 0.33990(14) 0.36065(11) 0.0330(7) Uani 1 1 d .
H84 H 0.2870 0.3578 0.3333 0.040 Uiso 1 1 calc R
C79 C 0.3238(2) 0.29363(12) 0.37419(10) 0.0273(6) Uani 1 1 d .
C78 C 0.4089(3) 0.26947(14) 0.34441(11) 0.0333(7) Uani 1 1 d .
H78A H 0.4384 0.2982 0.3249 0.040 Uiso 1 1 calc R
H78B H 0.4690 0.2554 0.3642 0.040 Uiso 1 1 calc R
C77 C 0.3656(2) 0.22451(13) 0.31442(10) 0.0273(6) Uani 1 1 d .
C52 C 0.2512(2) 0.17580(12) 0.27240(10) 0.0239(6) Uani 1 1 d .
C51 C 0.1619(2) 0.15215(12) 0.25012(10) 0.0241(6) Uani 1 1 d .
H51 H 0.0919 0.1677 0.2510 0.029 Uiso 1 1 calc R
C50 C 0.1806(2) 0.10483(11) 0.22663(9) 0.0195(5) Uani 1 1 d .
C49 C 0.2853(2) 0.08203(11) 0.22504(9) 0.0194(5) Uani 1 1 d .
C19 C 0.4003(2) 0.07409(9) 0.06621(8) 0.0147(5) Uani 1 1 d .
C16 C 0.43824(19) 0.08746(10) 0.01850(8) 0.0142(5) Uani 1 1 d .
H16 H 0.5189 0.0853 0.0199 0.017 Uiso 1 1 calc R
C12 C 0.4087(2) 0.14544(10) 0.00496(8) 0.0139(5) Uani 1 1 d .
C13 C 0.47978(19) 0.18820(10) 0.01427(8) 0.0145(5) Uani 1 1 d .
C14 C 0.4568(2) 0.24036(10) -0.00038(9) 0.0163(5) Uani 1 1 d .
H14 H 0.5073 0.2687 0.0054 0.020 Uiso 1 1 calc R
C15 C 0.3595(2) 0.25080(10) -0.02361(8) 0.0161(5) Uani 1 1 d .
C38 C 0.3050(2) 0.33994(10) -0.00608(9) 0.0199(5) Uani 1 1 d .
C37 C 0.1957(2) 0.35566(10) -0.00615(9) 0.0195(5) Uani 1 1 d .
C42 C 0.1603(2) 0.39510(11) 0.02317(10) 0.0236(6) Uani 1 1 d .
H42 H 0.0873 0.4070 0.0218 0.028 Uiso 1 1 calc R
C41 C 0.2349(2) 0.41686(11) 0.05479(10) 0.0227(6) Uani 1 1 d .
N1 N 0.2215(2) 0.45482(10) 0.08934(9) 0.0267(5) Uani 1 1 d .
C61 C 0.3182(3) 0.45863(11) 0.11005(10) 0.0263(6) Uani 1 1 d .
N2 N 0.3940(2) 0.42720(9) 0.09109(8) 0.0251(5) Uani 1 1 d .
H2A H 0.4626 0.4248 0.0998 0.030 Uiso 1 1 calc R
C40 C 0.3429(2) 0.39960(11) 0.05542(10) 0.0229(6) Uani 1 1 d .
C39 C 0.3806(2) 0.36222(11) 0.02450(10) 0.0222(6) Uani 1 1 d .
H39 H 0.4547 0.3523 0.0243 0.027 Uiso 1 1 calc R
C62 C 0.3460(3) 0.49618(12) 0.14911(10) 0.0304(7) Uani 1 1 d .
H62A H 0.4041 0.4800 0.1688 0.037 Uiso 1 1 calc R
H62B H 0.2818 0.5012 0.1679 0.037 Uiso 1 1 calc R
C63 C 0.3829(3) 0.55037(12) 0.13172(10) 0.0306(7) Uani 1 1 d .
C68 C 0.4820(3) 0.55581(16) 0.11125(14) 0.0481(9) Uani 1 1 d .
H68 H 0.5277 0.5251 0.1092 0.058 Uiso 1 1 calc R
C67 C 0.5160(4) 0.60464(18) 0.09376(16) 0.0623(12) Uani 1 1 d .
H67 H 0.5844 0.6073 0.0802 0.075 Uiso 1 1 calc R
C66 C 0.4520(5) 0.64819(18) 0.09598(14) 0.0617(13) Uani 1 1 d .
H66 H 0.4754 0.6817 0.0838 0.074 Uiso 1 1 calc R
C65 C 0.3526(5) 0.64505(16) 0.11569(16) 0.0682(15) Uani 1 1 d .
H65 H 0.3079 0.6762 0.1171 0.082 Uiso 1 1 calc R
C64 C 0.3177(4) 0.59536(15) 0.13371(13) 0.0470(9) Uani 1 1 d .
H64 H 0.2492 0.5929 0.1472 0.056 Uiso 1 1 calc R
C4 C 0.0662(2) 0.28745(10) -0.01824(9) 0.0183(5) Uani 1 1 d .
C5 C -0.0164(2) 0.29882(11) 0.01082(9) 0.0200(5) Uani 1 1 d .
H5 H -0.0352 0.3353 0.0170 0.024 Uiso 1 1 calc R
C6 C -0.0718(2) 0.25692(11) 0.03094(9) 0.0188(5) Uani 1 1 d .
C1 C -0.0498(2) 0.20290(10) 0.02131(9) 0.0174(5) Uani 1 1 d .
C34 C -0.1130(2) 0.15650(10) 0.04229(9) 0.0180(5) Uani 1 1 d .
H34 H -0.1837 0.1717 0.0517 0.022 Uiso 1 1 calc R
C30 C -0.0550(2) 0.13550(10) 0.08564(9) 0.0181(5) Uani 1 1 d .
C29 C 0.0171(2) 0.09220(10) 0.08515(9) 0.0172(5) Uani 1 1 d .
H29 H 0.0316 0.0760 0.0565 0.021 Uiso 1 1 calc R
C26 C 0.1083(2) -0.02034(11) 0.08810(10) 0.0214(5) Uani 1 1 d .
H26A H 0.1030 -0.0037 0.0573 0.026 Uiso 1 1 calc R
H26B H 0.1637 -0.0491 0.0874 0.026 Uiso 1 1 calc R
C27 C 0.0001(3) -0.04549(13) 0.09876(12) 0.0340(7) Uani 1 1 d .
H27A H 0.0046 -0.0619 0.1293 0.051 Uiso 1 1 calc R
H27B H -0.0183 -0.0733 0.0759 0.051 Uiso 1 1 calc R
H27C H -0.0559 -0.0175 0.0979 0.051 Uiso 1 1 calc R
C20 C 0.2963(2) 0.05528(10) 0.07359(9) 0.0153(5) Uani 1 1 d .
H20 H 0.2478 0.0513 0.0479 0.018 Uiso 1 1 calc R
C56 C -0.1194(2) 0.28820(11) 0.10360(10) 0.0206(5) Uani 1 1 d .
C57 C -0.0931(2) 0.34227(11) 0.11005(10) 0.0237(6) Uani 1 1 d .
H57 H -0.0976 0.3676 0.0857 0.028 Uiso 1 1 calc R
C58 C -0.0600(2) 0.35729(12) 0.15418(10) 0.0251(6) Uani 1 1 d .
C89 C -0.1929(3) 0.48853(15) 0.32667(12) 0.0400(8) Uani 1 1 d .
H89 H -0.2199 0.4794 0.3557 0.048 Uiso 1 1 calc R
C88 C -0.1064(3) 0.46035(13) 0.30988(11) 0.0338(7) Uani 1 1 d .
H88 H -0.0744 0.4320 0.3276 0.041 Uiso 1 1 calc R
C35 C -0.1387(2) 0.11145(11) 0.00728(10) 0.0208(5) Uani 1 1 d .
H35A H -0.1683 0.1279 -0.0214 0.025 Uiso 1 1 calc R
H35B H -0.0710 0.0925 0.0001 0.025 Uiso 1 1 calc R
C36 C -0.2193(2) 0.07063(12) 0.02457(11) 0.0271(6) Uani 1 1 d .
H36A H -0.1889 0.0529 0.0521 0.041 Uiso 1 1 calc R
H36B H -0.2346 0.0435 0.0008 0.041 Uiso 1 1 calc R
H36C H -0.2864 0.0892 0.0320 0.041 Uiso 1 1 calc R
C2 C 0.0319(2) 0.19338(10) -0.00943(9) 0.0181(5) Uani 1 1 d .
H2 H 0.0477 0.1570 -0.0170 0.022 Uiso 1 1 calc R
C3 C 0.0916(2) 0.23409(10) -0.02957(9) 0.0173(5) Uani 1 1 d .
C7 C 0.1820(2) 0.22119(10) -0.06171(9) 0.0171(5) Uani 1 1 d .
H7 H 0.1946 0.2543 -0.0804 0.021 Uiso 1 1 calc R
C8 C 0.1532(2) 0.17506(11) -0.09512(9) 0.0214(5) Uani 1 1 d .
H8A H 0.1485 0.1408 -0.0778 0.026 Uiso 1 1 calc R
H8B H 0.0812 0.1822 -0.1097 0.026 Uiso 1 1 calc R
C9 C 0.2351(3) 0.16864(13) -0.13200(10) 0.0307(7) Uani 1 1 d .
H9A H 0.2397 0.2024 -0.1494 0.046 Uiso 1 1 calc R
H9B H 0.2127 0.1392 -0.1526 0.046 Uiso 1 1 calc R
H9C H 0.3060 0.1603 -0.1178 0.046 Uiso 1 1 calc R
C10 C 0.2860(2) 0.20974(10) -0.03396(8) 0.0152(5) Uani 1 1 d .
C11 C 0.3126(2) 0.15790(10) -0.01880(8) 0.0150(5) Uani 1 1 d .
H11 H 0.2624 0.1295 -0.0250 0.018 Uiso 1 1 calc R
C43 C 0.59152(19) 0.19186(10) 0.08169(8) 0.0150(5) Uani 1 1 d .
C47 C 0.6209(2) 0.25664(11) 0.14059(9) 0.0187(5) Uani 1 1 d .
C72 C 0.4590(3) 0.35082(14) 0.23909(11) 0.0356(7) Uani 1 1 d .
H72 H 0.4478 0.3148 0.2286 0.043 Uiso 1 1 calc R
C73 C 0.3713(3) 0.38455(17) 0.24478(12) 0.0430(9) Uani 1 1 d .
H73 H 0.3002 0.3716 0.2383 0.052 Uiso 1 1 calc R
C18 C 0.4531(2) 0.05284(11) -0.06307(9) 0.0238(6) Uani 1 1 d .
H18A H 0.4326 0.0877 -0.0767 0.036 Uiso 1 1 calc R
H18B H 0.4302 0.0236 -0.0839 0.036 Uiso 1 1 calc R
H18C H 0.5317 0.0515 -0.0579 0.036 Uiso 1 1 calc R
C53 C 0.3540(2) 0.15226(12) 0.27349(9) 0.0230(6) Uani 1 1 d .
C80 C 0.2978(3) 0.26824(14) 0.41477(11) 0.0326(7) Uani 1 1 d .
H80 H 0.3369 0.2371 0.4248 0.039 Uiso 1 1 calc R
C81 C 0.2150(3) 0.28824(14) 0.44067(11) 0.0344(7) Uani 1 1 d .
H81 H 0.1970 0.2705 0.4682 0.041 Uiso 1 1 calc R
C97 C 0.7270(3) 0.43409(16) 0.99308(13) 0.0442(9) Uani 1 1 d .
H97 H 0.7237 0.4342 0.9588 0.053 Uiso 1 1 calc R
C98 C 0.2233(5) 0.2413(3) 0.1404(2) 0.0828(16) Uani 1 1 d .
H98 H 0.1636 0.2270 0.1591 0.099 Uiso 1 1 calc R
C95 C 0.7003(4) 0.16348(18) 0.33671(15) 0.0556(11) Uani 1 1 d .
H95A H 0.7743 0.1774 0.3392 0.083 Uiso 1 1 calc R
H95B H 0.7020 0.1244 0.3311 0.083 Uiso 1 1 calc R
H95C H 0.6635 0.1706 0.3653 0.083 Uiso 1 1 calc R
C96 C 0.5001(5) 0.0459(2) 0.39184(19) 0.0721(14) Uani 1 1 d .
H96A H 0.4918 0.0472 0.4250 0.108 Uiso 1 1 calc R
H96B H 0.4579 0.0750 0.3773 0.108 Uiso 1 1 calc R
H96C H 0.5765 0.0503 0.3850 0.108 Uiso 1 1 calc R
C93 C 0.6866(3) 0.44020(15) 0.14268(15) 0.0451(9) Uani 1 1 d .
H93A H 0.6639 0.4663 0.1657 0.068 Uiso 1 1 calc R
H93B H 0.7141 0.4596 0.1163 0.068 Uiso 1 1 calc R
H93C H 0.7437 0.4170 0.1560 0.068 Uiso 1 1 calc R

loop_
_atom_site_aniso_label
_atom_site_aniso_U_11
_atom_site_aniso_U_22
_atom_site_aniso_U_33
_atom_site_aniso_U_23
_atom_site_aniso_U_13
_atom_site_aniso_U_12
Cl1 0.0430(6) 0.0533(6) 0.1256(11) 0.0387(7) 0.0007(6) 0.0022(5)
Cl2 0.0483(5) 0.0412(5) 0.0705(7) 0.0029(5) -0.0139(5) 0.0073(4)
Cl3 0.0506(6) 0.0531(6) 0.0560(6) 0.0064(4) 0.0044(4) 0.0252(4)
Cl4 0.0452(6) 0.0848(9) 0.0788(8) 0.0333(7) -0.0104(5) 0.0096(5)
Cl5 0.0810(9) 0.1326(14) 0.0586(7) -0.0246(8) -0.0227(7) -0.0152(9)
Cl6 0.0935(10) 0.0596(8) 0.1146(12) -0.0049(8) 0.0050(9) 0.0178(7)
O7 0.0157(9) 0.0167(9) 0.0298(10) -0.0070(8) 0.0028(8) -0.0004(7)
O4 0.0146(8) 0.0145(8) 0.0185(9) -0.0013(7) 0.0012(7) 0.0011(7)
N6 0.0229(12) 0.0298(13) 0.0289(13) -0.0125(10) 0.0015(10) -0.0002(10)
O5 0.0242(10) 0.0157(9) 0.0162(9) 0.0012(7) 0.0045(7) 0.0004(7)
O2 0.0214(9) 0.0127(9) 0.0234(9) 0.0024(7) -0.0003(7) 0.0013(7)
O1 0.0204(9) 0.0153(9) 0.0244(10) 0.0013(7) -0.0038(8) -0.0001(7)
O6 0.0206(9) 0.0191(9) 0.0197(9) -0.0011(7) 0.0025(7) -0.0044(7)
O8 0.0158(9) 0.0206(9) 0.0253(10) -0.0088(8) 0.0003(7) 0.0013(7)
O3 0.0130(8) 0.0167(8) 0.0141(8) -0.0016(7) -0.0001(6) 0.0010(7)
N5 0.0232(12) 0.0338(14) 0.0247(12) -0.0098(10) 0.0011(10) -0.0018(10)
O10 0.0371(13) 0.0589(17) 0.0418(14) 0.0003(12) 0.0024(11) 0.0188(12)
O12 0.0559(18) 0.0348(14) 0.085(2) -0.0085(14) 0.0363(16) -0.0081(12)
O9 0.0394(13) 0.0278(12) 0.0525(15) 0.0050(11) -0.0175(11) 0.0011(10)
N4 0.0229(12) 0.0250(12) 0.0178(11) -0.0049(9) -0.0007(9) 0.0018(9)
N8 0.0335(14) 0.0209(12) 0.0322(13) -0.0106(10) 0.0017(11) -0.0039(10)
C48 0.0155(12) 0.0171(12) 0.0189(12) 0.0006(10) -0.0007(10) 0.0012(9)
N3 0.0239(12) 0.0190(11) 0.0263(12) -0.0081(9) -0.0068(10) 0.0042(9)
C17 0.0201(13) 0.0132(12) 0.0186(12) -0.0024(9) 0.0004(10) 0.0017(9)
C54 0.0199(13) 0.0251(14) 0.0195(13) -0.0002(10) 0.0020(10) 0.0026(11)
C94 0.054(3) 0.087(4) 0.063(3) 0.023(3) 0.012(2) 0.020(2)
O11 0.0271(13) 0.101(2) 0.0415(14) 0.0259(15) 0.0010(11) -0.0024(14)
C90 0.043(2) 0.0318(18) 0.058(2) -0.0179(16) -0.0045(17) 0.0009(15)
C91 0.064(3) 0.0240(17) 0.054(2) -0.0014(15) -0.0090(19) 0.0022(16)
C92 0.063(2) 0.0253(16) 0.0351(18) -0.0023(13) -0.0021(16) -0.0106(16)
C87 0.0397(17) 0.0233(15) 0.0302(15) -0.0116(12) -0.0040(13) -0.0101(13)
C86 0.0388(18) 0.0353(18) 0.0374(18) -0.0182(14) -0.0011(14) -0.0085(14)
C85 0.0295(16) 0.0292(16) 0.0343(16) -0.0135(13) 0.0004(13) -0.0020(12)
N7 0.0347(14) 0.0284(13) 0.0302(13) -0.0130(11) -0.0014(11) -0.0016(11)
C59 0.0244(14) 0.0258(14) 0.0263(14) -0.0099(11) 0.0007(11) 0.0013(11)
C60 0.0244(14) 0.0222(14) 0.0261(14) -0.0053(11) 0.0035(11) 0.0024(11)
C55 0.0151(12) 0.0189(13) 0.0296(14) -0.0094(11) 0.0038(10) -0.0008(10)
C31 0.0111(11) 0.0154(12) 0.0282(14) -0.0051(10) 0.0039(10) -0.0032(9)
C32 0.0176(12) 0.0188(13) 0.0224(13) -0.0056(10) 0.0054(10) -0.0043(10)
C33 0.0161(12) 0.0165(12) 0.0217(13) -0.0016(10) 0.0034(10) -0.0057(10)
C28 0.0145(12) 0.0150(12) 0.0233(13) -0.0030(10) 0.0051(10) -0.0053(9)
C25 0.0207(13) 0.0139(12) 0.0192(12) -0.0017(10) 0.0024(10) -0.0035(10)
C21 0.0188(12) 0.0096(11) 0.0191(12) -0.0011(9) 0.0042(10) 0.0015(9)
C22 0.0220(13) 0.0097(11) 0.0164(12) 0.0014(9) 0.0041(10) 0.0029(9)
C23 0.0174(12) 0.0117(11) 0.0190(12) -0.0001(9) -0.0003(10) 0.0030(9)
C24 0.0141(11) 0.0097(11) 0.0207(12) -0.0004(9) 0.0009(9) 0.0021(9)
C44 0.0126(11) 0.0142(12) 0.0187(12) -0.0025(9) 0.0009(9) 0.0009(9)
C45 0.0171(12) 0.0192(13) 0.0181(12) 0.0011(10) -0.0005(10) 0.0000(10)
C46 0.0151(12) 0.0217(13) 0.0171(12) -0.0021(10) 0.0005(10) 0.0014(10)
C69 0.0219(13) 0.0243(14) 0.0261(14) -0.0099(11) -0.0052(11) 0.0057(11)
C70 0.0378(17) 0.0291(16) 0.0288(15) -0.0146(13) -0.0101(13) 0.0060(13)
C71 0.0412(17) 0.0237(14) 0.0172(13) -0.0051(11) -0.0003(12) 0.0057(12)
C76 0.054(2) 0.0274(16) 0.0285(16) -0.0082(13) -0.0008(15) 0.0040(15)
C75 0.077(3) 0.0279(17) 0.0339(18) -0.0083(14) 0.0045(18) 0.0186(18)
C74 0.061(2) 0.052(2) 0.0222(15) -0.0022(15) 0.0067(15) 0.0327(19)
C82 0.0306(16) 0.0385(18) 0.0283(15) -0.0069(13) 0.0067(13) -0.0012(13)
C83 0.0374(18) 0.0327(17) 0.0325(16) -0.0019(13) 0.0026(14) 0.0006(14)
C84 0.0385(18) 0.0352(17) 0.0254(15) -0.0020(13) 0.0045(13) -0.0091(14)
C79 0.0238(14) 0.0308(15) 0.0273(15) -0.0111(12) -0.0012(12) -0.0065(12)
C78 0.0270(16) 0.0386(18) 0.0344(17) -0.0131(14) 0.0019(13) -0.0070(13)
C77 0.0247(14) 0.0341(16) 0.0231(14) -0.0089(12) 0.0021(11) -0.0042(12)
C52 0.0248(14) 0.0253(14) 0.0216(13) -0.0074(11) 0.0025(11) 0.0000(11)
C51 0.0204(13) 0.0280(15) 0.0240(14) -0.0074(11) 0.0027(11) 0.0021(11)
C50 0.0190(13) 0.0219(13) 0.0176(12) -0.0011(10) 0.0015(10) -0.0037(10)
C49 0.0245(13) 0.0183(12) 0.0155(12) 0.0004(10) 0.0039(10) -0.0004(10)
C19 0.0171(12) 0.0093(11) 0.0179(12) -0.0007(9) 0.0021(9) 0.0019(9)
C16 0.0133(11) 0.0134(11) 0.0158(11) -0.0004(9) 0.0009(9) -0.0001(9)
C12 0.0168(12) 0.0129(11) 0.0121(11) -0.0010(9) 0.0032(9) 0.0023(9)
C13 0.0134(11) 0.0165(12) 0.0137(11) -0.0016(9) 0.0022(9) 0.0010(9)
C14 0.0170(12) 0.0137(12) 0.0184(12) -0.0013(9) 0.0025(10) -0.0021(9)
C15 0.0186(12) 0.0137(12) 0.0162(12) 0.0011(9) 0.0045(10) 0.0016(9)
C38 0.0227(13) 0.0130(12) 0.0242(13) 0.0034(10) 0.0013(11) -0.0003(10)
C37 0.0213(13) 0.0125(12) 0.0245(13) 0.0046(10) -0.0035(11) -0.0017(10)
C42 0.0222(13) 0.0161(13) 0.0324(15) 0.0016(11) 0.0001(11) 0.0011(10)
C41 0.0275(14) 0.0125(12) 0.0280(14) 0.0007(10) 0.0015(11) -0.0024(10)
N1 0.0297(13) 0.0184(12) 0.0319(13) -0.0032(10) 0.0020(10) -0.0029(10)
C61 0.0353(16) 0.0151(13) 0.0285(15) 0.0005(11) -0.0004(12) -0.0049(11)
N2 0.0280(13) 0.0158(11) 0.0310(13) -0.0012(9) -0.0073(10) -0.0007(9)
C40 0.0254(14) 0.0144(12) 0.0285(14) 0.0021(10) -0.0044(11) -0.0020(10)
C39 0.0199(13) 0.0143(12) 0.0322(15) 0.0006(11) -0.0026(11) 0.0005(10)
C62 0.0441(18) 0.0242(15) 0.0229(14) -0.0018(12) -0.0009(13) -0.0067(13)
C63 0.0483(19) 0.0209(14) 0.0226(14) -0.0054(11) -0.0020(13) -0.0065(13)
C68 0.051(2) 0.038(2) 0.056(2) 0.0039(17) 0.0048(18) -0.0120(17)
C67 0.080(3) 0.048(2) 0.060(3) 0.002(2) 0.016(2) -0.025(2)
C66 0.108(4) 0.039(2) 0.039(2) -0.0012(17) 0.017(2) -0.018(2)
C65 0.127(5) 0.0258(19) 0.052(2) -0.0067(17) 0.003(3) 0.022(2)
C64 0.072(3) 0.0336(19) 0.0361(19) -0.0041(15) 0.0107(18) 0.0108(18)
C4 0.0170(12) 0.0171(12) 0.0206(13) 0.0007(10) -0.0056(10) -0.0006(10)
C5 0.0181(13) 0.0161(12) 0.0254(13) -0.0050(10) -0.0051(10) 0.0020(10)
C6 0.0136(12) 0.0207(13) 0.0220(13) -0.0057(10) -0.0022(10) 0.0010(10)
C1 0.0143(12) 0.0170(12) 0.0207(12) -0.0028(10) -0.0044(10) -0.0003(9)
C34 0.0145(12) 0.0165(12) 0.0230(13) -0.0063(10) -0.0006(10) -0.0015(10)
C30 0.0128(12) 0.0164(12) 0.0251(13) -0.0049(10) 0.0018(10) -0.0054(9)
C29 0.0160(12) 0.0143(12) 0.0216(12) -0.0048(10) 0.0040(10) -0.0047(9)
C26 0.0255(14) 0.0139(12) 0.0251(13) -0.0045(10) 0.0041(11) -0.0022(10)
C27 0.0369(18) 0.0283(16) 0.0375(17) -0.0109(13) 0.0088(14) -0.0167(13)
C20 0.0169(12) 0.0109(11) 0.0181(12) -0.0025(9) 0.0008(9) 0.0010(9)
C56 0.0144(12) 0.0221(13) 0.0254(13) -0.0090(11) 0.0004(10) 0.0017(10)
C57 0.0256(14) 0.0203(13) 0.0255(14) -0.0051(11) 0.0040(11) 0.0002(11)
C58 0.0211(14) 0.0215(14) 0.0328(15) -0.0104(12) 0.0034(12) -0.0019(11)
C89 0.0419(19) 0.044(2) 0.0337(17) -0.0080(15) 0.0003(15) -0.0086(16)
C88 0.0403(18) 0.0298(16) 0.0308(16) -0.0049(13) -0.0061(14) -0.0050(14)
C35 0.0159(12) 0.0202(13) 0.0261(13) -0.0074(11) -0.0021(10) -0.0009(10)
C36 0.0205(14) 0.0238(14) 0.0375(16) -0.0139(12) 0.0067(12) -0.0074(11)
C2 0.0168(12) 0.0147(12) 0.0223(13) -0.0045(10) -0.0049(10) 0.0014(10)
C3 0.0141(12) 0.0188(12) 0.0185(12) -0.0021(10) -0.0046(10) 0.0017(10)
C7 0.0179(12) 0.0155(12) 0.0177(12) -0.0007(9) -0.0018(10) 0.0003(10)
C8 0.0212(13) 0.0223(13) 0.0202(13) -0.0022(10) -0.0059(10) 0.0021(10)
C9 0.0416(18) 0.0315(16) 0.0189(14) -0.0024(12) 0.0016(12) 0.0003(13)
C10 0.0155(12) 0.0156(12) 0.0147(11) -0.0016(9) 0.0021(9) 0.0020(9)
C11 0.0154(12) 0.0142(11) 0.0156(11) -0.0024(9) 0.0020(9) -0.0021(9)
C43 0.0096(11) 0.0195(12) 0.0161(12) -0.0021(9) 0.0013(9) 0.0003(9)
C47 0.0149(12) 0.0179(12) 0.0230(13) -0.0034(10) -0.0013(10) 0.0021(10)
C72 0.0408(18) 0.0357(18) 0.0306(16) -0.0070(13) 0.0035(14) 0.0071(14)
C73 0.0402(19) 0.059(2) 0.0303(17) -0.0002(16) 0.0056(14) 0.0144(17)
C18 0.0332(15) 0.0196(13) 0.0187(13) -0.0039(10) -0.0001(11) 0.0041(11)
C53 0.0224(14) 0.0284(15) 0.0183(13) -0.0038(11) 0.0016(10) -0.0006(11)
C80 0.0345(17) 0.0347(17) 0.0286(15) -0.0072(13) -0.0018(13) -0.0025(13)
C81 0.0397(18) 0.0372(18) 0.0265(15) -0.0014(13) 0.0044(13) -0.0033(14)
C97 0.050(2) 0.045(2) 0.0374(19) 0.0097(16) 0.0027(16) 0.0195(17)
C98 0.076(4) 0.092(4) 0.079(4) -0.001(3) -0.014(3) 0.009(3)
C95 0.058(3) 0.050(2) 0.057(2) 0.0060(19) -0.020(2) -0.0034(19)
C96 0.085(4) 0.052(3) 0.082(3) -0.007(2) 0.025(3) -0.024(3)
C93 0.041(2) 0.0339(19) 0.060(2) -0.0026(17) -0.0076(17) 0.0006(15)

loop_
_atom_type_symbol
_atom_type_description
_atom_type_scat_dispersion_real
_atom_type_scat_dispersion_imag
_atom_type_scat_source
C C 0.0033 0.0016 'International Tables Vol C Tables 4.2.6.8 and 6.1.1.4'
H H 0.0000 0.0000 'International Tables Vol C Tables 4.2.6.8 and 6.1.1.4'
N N 0.0061 0.0033 'International Tables Vol C Tables 4.2.6.8 and 6.1.1.4'
O O 0.0106 0.0060 'International Tables Vol C Tables 4.2.6.8 and 6.1.1.4'
Cl Cl 0.1484 0.1585 'International Tables Vol C Tables 4.2.6.8 and 6.1.1.4'

loop_
_geom_angle_atom_site_label_1
_geom_angle_atom_site_label_2
_geom_angle_atom_site_label_3
_geom_angle
C31 O7 C55 117.11(19)
C44 O4 C24 113.23(18)
C77 N6 C52 106.8(2)
C77 N6 H6 126.6
C52 N6 H6 126.6
C49 O5 C22 112.61(19)
C38 O2 C15 115.68(19)
C37 O1 C4 112.99(19)
C50 O6 C33 117.5(2)
C56 O8 C6 114.31(19)
C13 O3 C43 115.96(18)
C77 N5 C53 105.1(2)
C94 O10 H10 109.5
C96 O12 H12 109.5
C93 O9 H9D 109.5
C69 N4 C46 106.8(2)
C69 N4 H4 126.6
C46 N4 H4 126.6
C85 N8 C58 106.8(3)
C85 N8 H8C 126.6
C58 N8 H8C 126.6
C43 C48 C47 117.5(2)
C43 C48 H48 121.2
C47 C48 H48 121.2
C69 N3 C47 104.6(2)
C18 C17 C16 112.7(2)
C18 C17 H17A 109.1
C16 C17 H17A 109.1
C18 C17 H17B 109.1
C16 C17 H17B 109.1
H17A C17 H17B 107.8
C49 C54 C53 117.8(3)
C49 C54 H54 121.1
C53 C54 H54 121.1
O10 C94 H94A 109.5
O10 C94 H94B 109.5
H94A C94 H94B 109.5
O10 C94 H94C 109.5
H94A C94 H94C 109.5
H94B C94 H94C 109.5
C95 O11 H11A 109.5
C91 C90 C89 119.5(4)
C91 C90 H90 120.2
C89 C90 H90 120.2
C90 C91 C92 120.4(4)
C90 C91 H91 119.8
C92 C91 H91 119.8
C91 C92 C87 120.7(3)
C91 C92 H92 119.6
C87 C92 H92 119.6
C88 C87 C92 118.1(3)
C88 C87 C86 121.2(3)
C92 C87 C86 120.7(3)
C85 C86 C87 112.1(3)
C85 C86 H86B 109.2
C87 C86 H86B 109.2
C85 C86 H86A 109.2
C87 C86 H86A 109.2
H86B C86 H86A 107.9
N7 C85 N8 113.6(3)
N7 C85 C86 124.6(3)
N8 C85 C86 121.7(3)
C85 N7 C59 104.5(3)
C58 C59 N7 109.7(3)
C58 C59 C60 120.8(3)
N7 C59 C60 129.5(3)
C55 C60 C59 117.0(3)
C55 C60 H60 121.5
C59 C60 H60 121.5
C60 C55 O7 120.9(3)
C60 C55 C56 121.9(3)
O7 C55 C56 117.0(2)
C32 C31 C30 121.7(2)
C32 C31 O7 119.2(2)
C30 C31 O7 118.9(2)
C33 C32 C31 119.3(2)
C33 C32 H32 120.3
C31 C32 H32 120.3
C32 C33 C28 121.4(2)
C32 C33 O6 119.5(2)
C28 C33 O6 118.8(2)
C29 C28 C33 117.1(2)
C29 C28 C25 122.7(2)
C33 C28 C25 120.2(2)
C21 C25 C28 109.6(2)
C21 C25 C26 112.7(2)
C28 C25 C26 113.4(2)
C21 C25 H25 106.9
C28 C25 H25 106.9
C26 C25 H25 106.9
C22 C21 C20 117.2(2)
C22 C21 C25 121.5(2)
C20 C21 C25 121.3(2)
C23 C22 C21 121.3(2)
C23 C22 O5 118.6(2)
C21 C22 O5 120.1(2)
C22 C23 C24 119.7(2)
C22 C23 H23 120.1
C24 C23 H23 120.1
C23 C24 C19 121.4(2)
C23 C24 O4 118.9(2)
C19 C24 O4 119.6(2)
C45 C44 O4 120.1(2)
C45 C44 C43 121.3(2)
O4 C44 C43 118.6(2)
C46 C45 C44 116.7(2)
C46 C45 H45 121.6
C44 C45 H45 121.6
N4 C46 C45 132.5(3)
N4 C46 C47 105.1(2)
C45 C46 C47 122.4(2)
N3 C69 N4 113.8(2)
N3 C69 C70 124.3(3)
N4 C69 C70 121.9(3)
C69 C70 C71 112.9(2)
C69 C70 H70A 109.0
C71 C70 H70A 109.0
C69 C70 H70B 109.0
C71 C70 H70B 109.0
H70A C70 H70B 107.8
C76 C71 C72 118.5(3)
C76 C71 C70 119.4(3)
C72 C71 C70 122.0(3)
C75 C76 C71 120.7(4)
C75 C76 H76 119.6
C71 C76 H76 119.6
C74 C75 C76 120.6(3)
C74 C75 H75 119.7
C76 C75 H75 119.7
C75 C74 C73 119.5(3)
C75 C74 H74 120.3
C73 C74 H74 120.3
C81 C82 C83 119.9(3)
C81 C82 H82 120.1
C83 C82 H82 120.1
C82 C83 C84 119.6(3)
C82 C83 H83 120.2
C84 C83 H83 120.2
C79 C84 C83 120.7(3)
C79 C84 H84 119.6
C83 C84 H84 119.6
C84 C79 C80 119.4(3)
C84 C79 C78 120.6(3)
C80 C79 C78 119.9(3)
C77 C78 C79 112.7(3)
C77 C78 H78A 109.0
C79 C78 H78A 109.0
C77 C78 H78B 109.0
C79 C78 H78B 109.0
H78A C78 H78B 107.8
N5 C77 N6 112.9(3)
N5 C77 C78 124.0(3)
N6 C77 C78 123.1(3)
N6 C52 C51 131.4(3)
N6 C52 C53 105.6(2)
C51 C52 C53 122.9(3)
C50 C51 C52 116.4(3)
C50 C51 H51 121.8
C52 C51 H51 121.8
C51 C50 O6 121.0(2)
C51 C50 C49 121.5(2)
O6 C50 C49 117.3(2)
C54 C49 O5 120.1(2)
C54 C49 C50 121.1(2)
O5 C49 C50 118.8(2)
C20 C19 C24 117.0(2)
C20 C19 C16 122.1(2)
C24 C19 C16 120.9(2)
C19 C16 C12 111.22(19)
C19 C16 C17 112.5(2)
C12 C16 C17 112.1(2)
C19 C16 H16 106.9
C12 C16 H16 106.9
C17 C16 H16 106.9
C11 C12 C13 116.9(2)
C11 C12 C16 122.0(2)
C13 C12 C16 121.1(2)
C14 C13 C12 121.6(2)
C14 C13 O3 119.2(2)
C12 C13 O3 119.0(2)
C13 C14 C15 119.3(2)
C13 C14 H14 120.3
C15 C14 H14 120.3
C14 C15 C10 121.4(2)
C14 C15 O2 119.6(2)
C10 C15 O2 118.9(2)
C39 C38 O2 120.5(2)
C39 C38 C37 121.2(3)
O2 C38 C37 118.2(2)
C42 C37 O1 120.7(2)
C42 C37 C38 121.3(2)
O1 C37 C38 118.0(2)
C37 C42 C41 117.9(3)
C37 C42 H42 121.0
C41 C42 H42 121.0
C42 C41 N1 130.5(3)
C42 C41 C40 120.1(3)
N1 C41 C40 109.5(2)
C61 N1 C41 104.5(2)
N1 C61 N2 113.6(3)
N1 C61 C62 124.7(3)
N2 C61 C62 121.6(3)
C61 N2 C40 106.7(2)
C61 N2 H2A 126.6
C40 N2 H2A 126.7
N2 C40 C39 131.8(3)
N2 C40 C41 105.7(2)
C39 C40 C41 122.5(3)
C40 C39 C38 116.8(3)
C40 C39 H39 121.6
C38 C39 H39 121.6
C61 C62 C63 110.9(2)
C61 C62 H62A 109.5
C63 C62 H62A 109.5
C61 C62 H62B 109.5
C63 C62 H62B 109.5
H62A C62 H62B 108.0
C64 C63 C68 117.9(3)
C64 C63 C62 121.2(3)
C68 C63 C62 120.8(3)
C67 C68 C63 121.9(4)
C67 C68 H68 119.1
C63 C68 H68 119.1
C66 C67 C68 119.7(5)
C66 C67 H67 120.1
C68 C67 H67 120.1
C67 C66 C65 120.9(4)
C67 C66 H66 119.6
C65 C66 H66 119.6
C66 C65 C64 119.6(4)
C66 C65 H65 120.2
C64 C65 H65 120.2
C63 C64 C65 120.0(4)
C63 C64 H64 120.0
C65 C64 H64 120.0
C5 C4 C3 121.0(2)
C5 C4 O1 119.1(2)
C3 C4 O1 119.9(2)
C4 C5 C6 119.8(2)
C4 C5 H5 120.1
C6 C5 H5 120.1
C5 C6 C1 121.8(2)
C5 C6 O8 118.6(2)
C1 C6 O8 119.5(2)
C6 C1 C2 116.3(2)
C6 C1 C34 122.1(2)
C2 C1 C34 121.6(2)
C30 C34 C1 110.8(2)
C30 C34 C35 112.7(2)
C1 C34 C35 111.9(2)
C30 C34 H34 107.0
C1 C34 H34 107.0
C35 C34 H34 107.0
C31 C30 C29 116.8(2)
C31 C30 C34 120.7(2)
C29 C30 C34 122.4(2)
C28 C29 C30 123.5(2)
C28 C29 H29 118.2
C30 C29 H29 118.2
C27 C26 C25 112.7(2)
C27 C26 H26A 109.1
C25 C26 H26A 109.1
C27 C26 H26B 109.1
C25 C26 H26B 109.1
H26A C26 H26B 107.8
C26 C27 H27A 109.5
C26 C27 H27B 109.5
H27A C27 H27B 109.5
C26 C27 H27C 109.5
H27A C27 H27C 109.5
H27B C27 H27C 109.5
C19 C20 C21 123.4(2)
C19 C20 H20 118.3
C21 C20 H20 118.3
C57 C56 O8 120.3(3)
C57 C56 C55 121.5(3)
O8 C56 C55 118.1(2)
C56 C57 C58 116.3(3)
C56 C57 H57 121.8
C58 C57 H57 121.8
N8 C58 C57 132.2(3)
N8 C58 C59 105.3(3)
C57 C58 C59 122.5(3)
C90 C89 C88 120.2(3)
C90 C89 H89 119.9
C88 C89 H89 119.9
C89 C88 C87 121.0(3)
C89 C88 H88 119.5
C87 C88 H88 119.5
C36 C35 C34 112.5(2)
C36 C35 H35A 109.1
C34 C35 H35A 109.1
C36 C35 H35B 109.1
C34 C35 H35B 109.1
H35A C35 H35B 107.8
C35 C36 H36A 109.5
C35 C36 H36B 109.5
H36A C36 H36B 109.5
C35 C36 H36C 109.5
H36A C36 H36C 109.5
H36B C36 H36C 109.5
C3 C2 C1 123.9(2)
C3 C2 H2 118.1
C1 C2 H2 118.1
C2 C3 C4 117.1(2)
C2 C3 C7 121.5(2)
C4 C3 C7 121.4(2)
C3 C7 C10 109.7(2)
C3 C7 C8 112.9(2)
C10 C7 C8 111.9(2)
C3 C7 H7 107.3
C10 C7 H7 107.3
C8 C7 H7 107.3
C9 C8 C7 112.6(2)
C9 C8 H8A 109.1
C7 C8 H8A 109.1
C9 C8 H8B 109.1
C7 C8 H8B 109.1
H8A C8 H8B 107.8
C8 C9 H9A 109.5
C8 C9 H9B 109.5
H9A C9 H9B 109.5
C8 C9 H9C 109.5
H9A C9 H9C 109.5
H9B C9 H9C 109.5
C15 C10 C11 117.3(2)
C15 C10 C7 121.0(2)
C11 C10 C7 121.7(2)
C12 C11 C10 123.5(2)
C12 C11 H11 118.3
C10 C11 H11 118.3
C48 C43 O3 120.7(2)
C48 C43 C44 121.7(2)
O3 C43 C44 117.6(2)
N3 C47 C48 130.1(3)
N3 C47 C46 109.6(2)
C48 C47 C46 120.3(2)
C73 C72 C71 120.3(3)
C73 C72 H72 119.9
C71 C72 H72 119.9
C72 C73 C74 120.4(4)
C72 C73 H73 119.8
C74 C73 H73 119.8
C17 C18 H18A 109.5
C17 C18 H18B 109.5
H18A C18 H18B 109.5
C17 C18 H18C 109.5
H18A C18 H18C 109.5
H18B C18 H18C 109.5
N5 C53 C54 130.5(3)
N5 C53 C52 109.5(2)
C54 C53 C52 120.0(3)
C81 C80 C79 120.1(3)
C81 C80 H80 119.9
C79 C80 H80 119.9
C80 C81 C82 120.2(3)
C80 C81 H81 119.9
C82 C81 H81 119.9
Cl3 C97 Cl2 111.7(2)
Cl3 C97 Cl1 110.2(2)
Cl2 C97 Cl1 109.06(19)
Cl3 C97 H97 108.6
Cl2 C97 H97 108.6
Cl1 C97 H97 108.6
Cl5 C98 Cl4 112.4(4)
Cl5 C98 Cl6 109.5(3)
Cl4 C98 Cl6 110.9(3)
Cl5 C98 H98 108.0
Cl4 C98 H98 108.0
Cl6 C98 H98 108.0
O11 C95 H95A 109.5
O11 C95 H95B 109.5
H95A C95 H95B 109.5
O11 C95 H95C 109.5
H95A C95 H95C 109.5
H95B C95 H95C 109.5
O12 C96 H96A 109.5
O12 C96 H96B 109.5
H96A C96 H96B 109.5
O12 C96 H96C 109.5
H96A C96 H96C 109.5
H96B C96 H96C 109.5
O9 C93 H93A 109.5
O9 C93 H93B 109.5
H93A C93 H93B 109.5
O9 C93 H93C 109.5
H93A C93 H93C 109.5
H93B C93 H93C 109.5

loop_
_geom_bond_atom_site_label_1
_geom_bond_atom_site_label_2
_geom_bond_distance
Cl1 C97 1.767(4)
Cl2 C97 1.760(4)
Cl3 C97 1.740(4)
Cl4 C98 1.731(6)
Cl5 C98 1.707(6)
Cl6 C98 1.782(7)
O7 C31 1.397(3)
O7 C55 1.397(3)
O4 C44 1.398(3)
O4 C24 1.399(3)
N6 C77 1.361(4)
N6 C52 1.381(4)
N6 H6 0.8800
O5 C49 1.396(3)
O5 C22 1.409(3)
O2 C38 1.394(3)
O2 C15 1.402(3)
O1 C37 1.406(3)
O1 C4 1.407(3)
O6 C50 1.393(3)
O6 C33 1.397(3)
O8 C56 1.395(3)
O8 C6 1.408(3)
O3 C13 1.397(3)
O3 C43 1.398(3)
N5 C77 1.321(4)
N5 C53 1.390(4)
O10 C94 1.387(5)
O10 H10 0.8400
O12 C96 1.395(5)
O12 H12 0.8400
O9 C93 1.406(4)
O9 H9D 0.8400
N4 C69 1.352(4)
N4 C46 1.380(3)
N4 H4 0.8800
N8 C85 1.350(4)
N8 C58 1.384(4)
N8 H8C 0.8800
C48 C43 1.382(4)
C48 C47 1.390(4)
C48 H48 0.9500
N3 C69 1.315(4)
N3 C47 1.388(3)
C17 C18 1.519(4)
C17 C16 1.540(3)
C17 H17A 0.9900
C17 H17B 0.9900
C54 C49 1.380(4)
C54 C53 1.398(4)
C54 H54 0.9500
C94 H94A 0.9800
C94 H94B 0.9800
C94 H94C 0.9800
O11 C95 1.378(5)
O11 H11A 0.8400
C90 C91 1.371(6)
C90 C89 1.382(6)
C90 H90 0.9500
C91 C92 1.386(6)
C91 H91 0.9500
C92 C87 1.392(5)
C92 H92 0.9500
C87 C88 1.386(5)
C87 C86 1.511(5)
C86 C85 1.506(4)
C86 H86B 0.9900
C86 H86A 0.9900
C85 N7 1.313(4)
N7 C59 1.396(4)
C59 C58 1.392(4)
C59 C60 1.399(4)
C60 C55 1.380(4)
C60 H60 0.9500
C55 C56 1.402(4)
C31 C32 1.386(4)
C31 C30 1.392(4)
C32 C33 1.386(4)
C32 H32 0.9500
C33 C28 1.394(4)
C28 C29 1.390(4)
C28 C25 1.524(4)
C25 C21 1.521(4)
C25 C26 1.536(3)
C25 H25 1.0000
C21 C22 1.391(4)
C21 C20 1.398(4)
C22 C23 1.385(4)
C23 C24 1.387(4)
C23 H23 0.9500
C24 C19 1.396(4)
C44 C45 1.387(4)
C44 C43 1.404(4)
C45 C46 1.385(4)
C45 H45 0.9500
C46 C47 1.408(4)
C69 C70 1.496(4)
C70 C71 1.509(4)
C70 H70A 0.9900
C70 H70B 0.9900
C71 C76 1.387(4)
C71 C72 1.390(5)
C76 C75 1.381(5)
C76 H76 0.9500
C75 C74 1.366(6)
C75 H75 0.9500
C74 C73 1.385(6)
C74 H74 0.9500
C82 C81 1.388(5)
C82 C83 1.388(5)
C82 H82 0.9500
C83 C84 1.389(5)
C83 H83 0.9500
C84 C79 1.384(5)
C84 H84 0.9500
C79 C80 1.390(5)
C79 C78 1.513(4)
C78 C77 1.503(4)
C78 H78A 0.9900
C78 H78B 0.9900
C52 C51 1.392(4)
C52 C53 1.399(4)
C51 C50 1.381(4)
C51 H51 0.9500
C50 C49 1.416(4)
C19 C20 1.393(4)
C19 C16 1.523(3)
C16 C12 1.529(3)
C16 H16 1.0000
C12 C11 1.392(3)
C12 C13 1.397(3)
C13 C14 1.386(4)
C14 C15 1.387(4)
C14 H14 0.9500
C15 C10 1.390(4)
C38 C39 1.386(4)
C38 C37 1.408(4)
C37 C42 1.380(4)
C42 C41 1.392(4)
C42 H42 0.9500
C41 N1 1.393(4)
C41 C40 1.403(4)
N1 C61 1.326(4)
C61 N2 1.352(4)
C61 C62 1.502(4)
N2 C40 1.381(4)
N2 H2A 0.8800
C40 C39 1.385(4)
C39 H39 0.9500
C62 C63 1.510(4)
C62 H62A 0.9900
C62 H62B 0.9900
C63 C64 1.377(5)
C63 C68 1.391(5)
C68 C67 1.383(6)
C68 H68 0.9500
C67 C66 1.340(7)
C67 H67 0.9500
C66 C65 1.379(7)
C66 H66 0.9500
C65 C64 1.411(6)
C65 H65 0.9500
C64 H64 0.9500
C4 C5 1.381(4)
C4 C3 1.399(4)
C5 C6 1.385(4)
C5 H5 0.9500
C6 C1 1.394(4)
C1 C2 1.396(4)
C1 C34 1.530(4)
C34 C30 1.526(4)
C34 C35 1.539(3)
C34 H34 1.0000
C30 C29 1.395(4)
C29 H29 0.9500
C26 C27 1.519(4)
C26 H26A 0.9900
C26 H26B 0.9900
C27 H27A 0.9800
C27 H27B 0.9800
C27 H27C 0.9800
C20 H20 0.9500
C56 C57 1.388(4)
C57 C58 1.391(4)
C57 H57 0.9500
C89 C88 1.382(5)
C89 H89 0.9500
C88 H88 0.9500
C35 C36 1.518(4)
C35 H35A 0.9900
C35 H35B 0.9900
C36 H36A 0.9800
C36 H36B 0.9800
C36 H36C 0.9800
C2 C3 1.391(4)
C2 H2 0.9500
C3 C7 1.520(4)
C7 C10 1.525(3)
C7 C8 1.536(4)
C7 H7 1.0000
C8 C9 1.514(4)
C8 H8A 0.9900
C8 H8B 0.9900
C9 H9A 0.9800
C9 H9B 0.9800
C9 H9C 0.9800
C10 C11 1.392(4)
C11 H11 0.9500
C72 C73 1.384(5)
C72 H72 0.9500
C73 H73 0.9500
C18 H18A 0.9800
C18 H18B 0.9800
C18 H18C 0.9800
C80 C81 1.387(5)
C80 H80 0.9500
C81 H81 0.9500
C97 H97 1.0000
C98 H98 1.0000
C95 H95A 0.9800
C95 H95B 0.9800
C95 H95C 0.9800
C96 H96A 0.9800
C96 H96B 0.9800
C96 H96C 0.9800
C93 H93A 0.9800
C93 H93B 0.9800
C93 H93C 0.9800
